data_2224504
loop_
_publ_author_name
'Huo, Li-Hua'
'Gao, Shan'
'Ng, Seik Weng'

_publ_section_title
;
 Hexaaquamanganese(II)
 tetraaquabis(2-aminopyrazine-\k<i>N</i>^4^)manganese(II) disulfate
 dihydrate
;
_journal_coeditor_code XU2658
_journal_issue 12
_journal_name_full 'Acta Crystallographica Section E'
_journal_page_first m1504
_journal_paper_doi 10.1107/S1600536809045322
_journal_volume 65
_journal_year 2009
_chemical_formula_iupac '[Mn (H2 O)6] [Mn (C4 H5 N3)2 (H2 O)4] (S O4)2, 2H2 O'
_chemical_formula_moiety 'H12 Mn O6 2+, C8 H18 Mn N6 O4 2+, 2(O4 S) 2-, 2(H2 O)'
_chemical_formula_sum 'C8 H34 Mn2 N6 O20 S2'
_chemical_formula_weight 708.43
_chemical_name_systematic
;Hexaaquamanganese(II)
 tetraaquabis(2-aminopyrazine-\k<i>N</i>^4^)manganese(II)
disulfate dihydrate
;
_space_group_IT_number 2
_symmetry_cell_setting triclinic
_symmetry_space_group_name_Hall '-P 1'
_symmetry_space_group_name_H-M 'P -1'
_atom_sites_solution_hydrogens geom
_atom_sites_solution_primary direct
_atom_sites_solution_secondary difmap
_audit_creation_method SHELXL-97
_cell_angle_alpha 75.654(2)
_cell_angle_beta 78.364(2)
_cell_angle_gamma 78.834(2)
_cell_formula_units_Z 1
_cell_length_a 6.6242(3)
_cell_length_b 8.4639(4)
_cell_length_c 13.2719(8)
_cell_measurement_reflns_used 6492
_cell_measurement_temperature 293(2)
_cell_measurement_theta_max 27.5
_cell_measurement_theta_min 3.2
_cell_volume 697.95(6)
_computing_cell_refinement 'RAPID-AUTO (Rigaku, 1998)'
_computing_data_collection 'RAPID-AUTO (Rigaku, 1998)'
_computing_data_reduction 'CrystalClear (Rigaku/MSC, 2002)'
_computing_molecular_graphics 'X-SEED (Barbour, 2001)'
_computing_publication_material 'publCIF (Westrip, 2009)'
_computing_structure_refinement 'SHELXL97 (Sheldrick, 2008)'
_computing_structure_solution 'SHELXS97 (Sheldrick, 2008)'
_diffrn_ambient_temperature 293(2)
_diffrn_measured_fraction_theta_full 0.992
_diffrn_measured_fraction_theta_max 0.992
_diffrn_measurement_device_type 'Rigaku R-AXIS RAPID IP'
_diffrn_measurement_method \w
_diffrn_radiation_monochromator graphite
_diffrn_radiation_source 'fine-focus sealed tube'
_diffrn_radiation_type MoK\a
_diffrn_radiation_wavelength 0.71073
_diffrn_reflns_av_R_equivalents 0.0246
_diffrn_reflns_av_sigmaI/netI 0.0296
_diffrn_reflns_limit_h_max 8
_diffrn_reflns_limit_h_min -8
_diffrn_reflns_limit_k_max 10
_diffrn_reflns_limit_k_min -10
_diffrn_reflns_limit_l_max 17
_diffrn_reflns_limit_l_min -17
_diffrn_reflns_number 6866
_diffrn_reflns_theta_full 27.45
_diffrn_reflns_theta_max 27.45
_diffrn_reflns_theta_min 3.18
_diffrn_standards_decay_% 0
_diffrn_standards_interval_count 0
_diffrn_standards_interval_time 0
_diffrn_standards_number 0
_exptl_absorpt_coefficient_mu 1.144
_exptl_absorpt_correction_T_max 0.8205
_exptl_absorpt_correction_T_min 0.6703
_exptl_absorpt_correction_type multi-scan
_exptl_absorpt_process_details '(ABSCOR; Higashi, 1995)'
_exptl_crystal_colour Colorless
_exptl_crystal_density_diffrn 1.685
_exptl_crystal_density_method 'not measured'
_exptl_crystal_description Prism
_exptl_crystal_F_000 366
_exptl_crystal_size_max 0.38
_exptl_crystal_size_mid 0.20
_exptl_crystal_size_min 0.18
_refine_diff_density_max 0.737
_refine_diff_density_min -0.400
_refine_ls_extinction_method none
_refine_ls_goodness_of_fit_ref 1.154
_refine_ls_hydrogen_treatment mixed
_refine_ls_matrix_type full
_refine_ls_number_parameters 231
_refine_ls_number_reflns 3159
_refine_ls_number_restraints 14
_refine_ls_restrained_S_all 1.151
_refine_ls_R_factor_all 0.0436
_refine_ls_R_factor_gt 0.0409
_refine_ls_shift/su_max 0.001
_refine_ls_shift/su_mean 0.001
_refine_ls_structure_factor_coef Fsqd
_refine_ls_weighting_details 'calc w=1/[\s^2^(Fo^2^)+(0.0556P)^2^+1.1503P] where P=(Fo^2^+2Fc^2^)/3'
_refine_ls_weighting_scheme calc
_refine_ls_wR_factor_gt 0.1272
_refine_ls_wR_factor_ref 0.1285
_reflns_number_gt 2874
_reflns_number_total 3159
_reflns_threshold_expression I>2\s(I)
_cod_data_source_file xu2658.cif
_cod_data_source_block I
_cod_depositor_comments
;
The following automatic conversions were performed:
'_symmetry_cell_setting' value 'Triclinic' changed to 'triclinic'
according to '/home/saulius/struct/CIF-dictionaries/cif_core.dic'
dictionary named 'cif_core.dic' version 2.4.1 from
2010-06-29.

'_exptl_absorpt_correction_type' value 'Multi-scan' changed
to 'multi-scan' according to
'/home/saulius/struct/CIF-dictionaries/cif_core.dic' dictionary named
'cif_core.dic' version 2.4.1 from 2010-06-29.

Automatic conversion script
Id: cif_fix_enum 1527 2010-12-29 10:47:43Z saulius 

The following automatic conversions were performed:

'_symmetry_cell_setting' value 'Triclinic' changed to 'triclinic'
according to /home/saulius/struct/CIF-dictionaries/cif_core.dic
dictionary named 'cif_core.dic' version 2.4.1 from
2010-06-29.

'_exptl_absorpt_correction_type' value 'Multi-scan'
changed to 'multi-scan' according to
/home/saulius/struct/CIF-dictionaries/cif_core.dic dictionary named
'cif_core.dic' version 2.4.1 from 2010-06-29.

Automatic conversion script
Id: cif_fix_values 1715 2011-07-08 13:25:40Z adriana 
;
_cod_database_code 2224504
_cod_database_fobs_code 2224504

loop_
_symmetry_equiv_pos_as_xyz
'x, y, z'
'-x, -y, -z'

loop_
_atom_site_type_symbol
_atom_site_label
_atom_site_fract_x
_atom_site_fract_y
_atom_site_fract_z
_atom_site_U_iso_or_equiv
_atom_site_adp_type
_atom_site_calc_flag
_atom_site_refinement_flags
_atom_site_occupancy
_atom_site_disorder_assembly
_atom_site_disorder_group
Mn Mn1 1.0000 1.0000 0.5000 0.02349(17) Uani d S 1 . .
Mn Mn2 0.0000 0.5000 1.0000 0.02867(18) Uani d S 1 . .
S S1 0.47994(10) 0.88750(9) 0.80279(5) 0.02457(18) Uani d . 1 . .
O O1 0.4091(3) 0.9828(3) 0.70435(17) 0.0322(5) Uani d . 1 . .
O O2 0.5386(4) 0.7129(3) 0.7978(2) 0.0444(6) Uani d . 1 . .
O O3 0.6644(3) 0.9501(3) 0.81657(17) 0.0318(5) Uani d . 1 . .
O O4 0.3121(4) 0.9084(4) 0.89137(19) 0.0441(6) Uani d . 1 . .
O O1W 0.7084(4) 0.9110(3) 0.53580(19) 0.0335(5) Uani d D 1 . .
O O2W 1.0209(4) 0.9617(3) 0.66525(17) 0.0345(5) Uani d D 1 . .
O O3W 0.2937(4) 0.4732(3) 0.8939(2) 0.0471(7) Uani d D 1 . .
O O4W -0.1480(4) 0.4748(3) 0.8707(2) 0.0429(6) Uani d D 1 . .
O O5W 0.0400(4) 0.2353(3) 1.0577(2) 0.0456(6) Uani d D 1 . .
O O6W 0.6189(4) 0.2200(3) 0.9081(2) 0.0399(6) Uani d D 1 . .
N N1 0.8363(4) 1.2689(3) 0.4980(2) 0.0301(5) Uani d . 1 . .
N N2 0.7098(4) 1.6040(3) 0.4930(2) 0.0344(6) Uani d . 1 . .
N N3 0.7810(6) 1.6587(4) 0.3104(3) 0.0482(8) Uani d D 1 . .
C C1 0.8414(5) 1.3800(4) 0.4078(3) 0.0334(7) Uani d . 1 . .
H H1 0.8899 1.3447 0.3450 0.040 Uiso calc R 1 . .
C C2 0.7760(5) 1.5496(4) 0.4039(3) 0.0325(6) Uani d . 1 . .
C C3 0.7019(5) 1.4892(4) 0.5836(3) 0.0376(7) Uani d . 1 . .
H H3 0.6532 1.5237 0.6466 0.045 Uiso calc R 1 . .
C C4 0.7623(5) 1.3238(4) 0.5874(3) 0.0348(7) Uani d . 1 . .
H H4 0.7522 1.2491 0.6521 0.042 Uiso calc R 1 . .
H H1W1 0.614(5) 0.948(5) 0.581(3) 0.048(12) Uiso d D 1 . .
H H1W2 0.715(7) 0.817(3) 0.521(4) 0.053(13) Uiso d D 1 . .
H H2W1 0.919(4) 0.972(5) 0.714(2) 0.028(9) Uiso d D 1 . .
H H2W2 1.135(4) 0.967(5) 0.683(3) 0.044(11) Uiso d D 1 . .
H H3W1 0.357(7) 0.556(4) 0.866(4) 0.066(15) Uiso d D 1 . .
H H3W2 0.391(5) 0.392(3) 0.901(3) 0.039(11) Uiso d D 1 . .
H H4W1 -0.195(8) 0.386(4) 0.876(4) 0.073(17) Uiso d D 1 . .
H H4W2 -0.247(5) 0.554(4) 0.859(4) 0.063(15) Uiso d D 1 . .
H H5W1 0.126(6) 0.160(4) 1.089(3) 0.059(14) Uiso d D 1 . .
H H5W2 -0.072(5) 0.194(7) 1.074(5) 0.081(18) Uiso d D 1 . .
H H6W1 0.624(9) 0.148(5) 0.873(4) 0.079(18) Uiso d D 1 . .
H H6W2 0.641(9) 0.170(6) 0.9698(19) 0.072(17) Uiso d D 1 . .
H H3N1 0.831(7) 1.629(6) 0.252(2) 0.062(15) Uiso d D 1 . .
H H3N2 0.738(8) 1.7613(19) 0.308(4) 0.060(14) Uiso d D 1 . .

loop_
_atom_site_aniso_label
_atom_site_aniso_U_11
_atom_site_aniso_U_22
_atom_site_aniso_U_33
_atom_site_aniso_U_12
_atom_site_aniso_U_13
_atom_site_aniso_U_23
Mn1 0.0217(3) 0.0225(3) 0.0255(3) -0.0022(2) -0.0054(2) -0.0034(2)
Mn2 0.0218(3) 0.0271(3) 0.0341(3) -0.0032(2) -0.0067(2) 0.0002(2)
S1 0.0209(3) 0.0257(3) 0.0260(3) -0.0046(3) -0.0066(2) -0.0004(3)
O1 0.0289(11) 0.0353(12) 0.0302(11) -0.0007(9) -0.0115(9) -0.0009(9)
O2 0.0423(14) 0.0252(11) 0.0645(17) -0.0035(10) -0.0175(12) -0.0014(11)
O3 0.0224(10) 0.0385(12) 0.0356(11) -0.0062(9) -0.0079(8) -0.0062(9)
O4 0.0313(12) 0.0672(17) 0.0317(12) -0.0132(12) 0.0012(10) -0.0078(11)
O1W 0.0277(11) 0.0325(12) 0.0423(13) -0.0092(9) 0.0038(9) -0.0157(10)
O2W 0.0258(11) 0.0521(14) 0.0264(10) -0.0058(10) -0.0080(9) -0.0068(10)
O3W 0.0281(12) 0.0356(14) 0.0671(18) -0.0064(11) 0.0055(12) -0.0012(12)
O4W 0.0395(14) 0.0380(14) 0.0542(15) -0.0039(11) -0.0212(12) -0.0059(12)
O5W 0.0318(13) 0.0320(12) 0.0679(17) -0.0074(10) -0.0194(12) 0.0096(12)
O6W 0.0477(14) 0.0317(12) 0.0413(14) -0.0016(11) -0.0131(11) -0.0086(10)
N1 0.0269(12) 0.0226(12) 0.0390(14) -0.0011(10) -0.0063(10) -0.0044(10)
N2 0.0293(13) 0.0255(12) 0.0498(16) -0.0013(10) -0.0095(12) -0.0109(11)
N3 0.063(2) 0.0285(15) 0.0451(18) 0.0031(15) -0.0061(16) -0.0039(13)
C1 0.0347(16) 0.0256(15) 0.0380(16) 0.0001(12) -0.0061(13) -0.0069(12)
C2 0.0289(15) 0.0238(14) 0.0435(17) -0.0014(12) -0.0071(13) -0.0060(12)
C3 0.0337(16) 0.0391(18) 0.0425(18) 0.0019(14) -0.0073(14) -0.0182(14)
C4 0.0318(16) 0.0335(16) 0.0352(16) 0.0037(13) -0.0075(13) -0.0051(13)

loop_
_atom_type_symbol
_atom_type_description
_atom_type_scat_dispersion_real
_atom_type_scat_dispersion_imag
_atom_type_scat_source
C C 0.0033 0.0016 'International Tables Vol C Tables 4.2.6.8 and 6.1.1.4'
H H 0.0000 0.0000 'International Tables Vol C Tables 4.2.6.8 and 6.1.1.4'
N N 0.0061 0.0033 'International Tables Vol C Tables 4.2.6.8 and 6.1.1.4'
O O 0.0106 0.0060 'International Tables Vol C Tables 4.2.6.8 and 6.1.1.4'
S S 0.1246 0.1234 'International Tables Vol C Tables 4.2.6.8 and 6.1.1.4'
Mn Mn 0.3368 0.7283 'International Tables Vol C Tables 4.2.6.8 and 6.1.1.4'

loop_
_geom_angle_atom_site_label_1
_geom_angle_atom_site_label_2
_geom_angle_atom_site_label_3
_geom_angle_site_symmetry_1
_geom_angle_site_symmetry_3
_geom_angle
_geom_angle_publ_flag
O1W Mn1 O1W . 2_776 180.0000(10) ?
O1W Mn1 O2W . 2_776 87.90(9) ?
O1W Mn1 O2W 2_776 2_776 92.10(9) ?
O1W Mn1 O2W . . 92.10(9) ?
O1W Mn1 O2W 2_776 . 87.90(9) ?
O2W Mn1 O2W 2_776 . 180.0000(10) ?
O1W Mn1 N1 . . 91.71(9) ?
O1W Mn1 N1 2_776 . 88.29(9) ?
O2W Mn1 N1 2_776 . 89.32(10) ?
O2W Mn1 N1 . . 90.68(10) ?
O1W Mn1 N1 . 2_776 88.29(9) ?
O1W Mn1 N1 2_776 2_776 91.71(9) ?
O2W Mn1 N1 2_776 2_776 90.68(10) ?
O2W Mn1 N1 . 2_776 89.32(10) ?
N1 Mn1 N1 . 2_776 180.0000(10) ?
O5W Mn2 O5W 2_567 . 180.0000(10) ?
O5W Mn2 O3W 2_567 . 90.64(10) ?
O5W Mn2 O3W . . 89.36(10) ?
O5W Mn2 O3W 2_567 2_567 89.36(10) ?
O5W Mn2 O3W . 2_567 90.64(10) ?
O3W Mn2 O3W . 2_567 180.0000(10) ?
O5W Mn2 O4W 2_567 . 89.84(10) ?
O5W Mn2 O4W . . 90.16(10) ?
O3W Mn2 O4W . . 86.45(11) ?
O3W Mn2 O4W 2_567 . 93.55(11) ?
O5W Mn2 O4W 2_567 2_567 90.16(10) ?
O5W Mn2 O4W . 2_567 89.84(10) ?
O3W Mn2 O4W . 2_567 93.55(11) ?
O3W Mn2 O4W 2_567 2_567 86.45(11) ?
O4W Mn2 O4W . 2_567 180.0000(10) ?
O4 S1 O2 . . 110.85(17) ?
O4 S1 O1 . . 109.03(14) ?
O2 S1 O1 . . 109.60(15) ?
O4 S1 O3 . . 109.10(14) ?
O2 S1 O3 . . 109.02(14) ?
O1 S1 O3 . . 109.22(13) ?
Mn1 O1W H1W1 . . 118(3) ?
Mn1 O1W H1W2 . . 114(3) ?
H1W1 O1W H1W2 . . 123(4) ?
Mn1 O2W H2W1 . . 125(3) ?
Mn1 O2W H2W2 . . 120(3) ?
H2W1 O2W H2W2 . . 112(4) ?
Mn2 O3W H3W1 . . 120(4) ?
Mn2 O3W H3W2 . . 126(3) ?
H3W1 O3W H3W2 . . 104(4) ?
Mn2 O4W H4W1 . . 119(4) ?
Mn2 O4W H4W2 . . 110(3) ?
H4W1 O4W H4W2 . . 107(5) ?
Mn2 O5W H5W1 . . 139(3) ?
Mn2 O5W H5W2 . . 115(4) ?
H5W1 O5W H5W2 . . 103(5) ?
H6W1 O6W H6W2 . . 108(5) ?
C1 N1 C4 . . 117.4(3) ?
C1 N1 Mn1 . . 119.9(2) ?
C4 N1 Mn1 . . 121.9(2) ?
C2 N2 C3 . . 116.8(3) ?
C2 N3 H3N1 . . 122(3) ?
C2 N3 H3N2 . . 121(3) ?
H3N1 N3 H3N2 . . 117(5) ?
N1 C1 C2 . . 122.2(3) ?
N1 C1 H1 . . 118.9 ?
C2 C1 H1 . . 118.9 ?
N2 C2 N3 . . 119.4(3) ?
N2 C2 C1 . . 120.2(3) ?
N3 C2 C1 . . 120.4(3) ?
N2 C3 C4 . . 123.1(3) ?
N2 C3 H3 . . 118.4 ?
C4 C3 H3 . . 118.4 ?
N1 C4 C3 . . 120.3(3) ?
N1 C4 H4 . . 119.9 ?
C3 C4 H4 . . 119.9 ?

loop_
_geom_bond_atom_site_label_1
_geom_bond_atom_site_label_2
_geom_bond_site_symmetry_2
_geom_bond_distance
_geom_bond_publ_flag
Mn1 O1W . 2.131(2) ?
Mn1 O1W 2_776 2.131(2) ?
Mn1 O2W 2_776 2.165(2) ?
Mn1 O2W . 2.165(2) ?
Mn1 N1 . 2.320(2) ?
Mn1 N1 2_776 2.320(2) ?
Mn2 O3W . 2.168(3) ?
Mn2 O3W 2_567 2.168(3) ?
Mn2 O4W . 2.212(3) ?
Mn2 O4W 2_567 2.212(3) ?
Mn2 O5W 2_567 2.163(2) ?
Mn2 O5W . 2.163(2) ?
S1 O4 . 1.466(2) ?
S1 O2 . 1.468(3) ?
S1 O1 . 1.468(2) ?
S1 O3 . 1.482(2) ?
O1W H1W1 . 0.844(10) ?
O1W H1W2 . 0.851(10) ?
O2W H2W1 . 0.846(10) ?
O2W H2W2 . 0.852(10) ?
O3W H3W1 . 0.849(10) ?
O3W H3W2 . 0.849(10) ?
O4W H4W1 . 0.848(10) ?
O4W H4W2 . 0.850(10) ?
O5W H5W1 . 0.849(10) ?
O5W H5W2 . 0.850(10) ?
O6W H6W1 . 0.850(10) ?
O6W H6W2 . 0.850(10) ?
N1 C1 . 1.325(4) ?
N1 C4 . 1.347(4) ?
N2 C2 . 1.337(4) ?
N2 C3 . 1.344(5) ?
N3 C2 . 1.350(5) ?
N3 H3N1 . 0.855(10) ?
N3 H3N2 . 0.854(10) ?
C1 C2 . 1.408(4) ?
C1 H1 . 0.9300 ?
C3 C4 . 1.371(5) ?
C3 H3 . 0.9300 ?
C4 H4 . 0.9300 ?

loop_
_geom_hbond_atom_site_label_D
_geom_hbond_atom_site_label_H
_geom_hbond_atom_site_label_A
_geom_hbond_site_symmetry_A
_geom_hbond_distance_DH
_geom_hbond_distance_HA
_geom_hbond_distance_DA
_geom_hbond_angle_DHA
_geom_hbond_publ_flag
O1w H1w1 O1 . 0.840(10) 1.95(2) 2.779(3) 167(4) yes
O1w H1w2 N2 1_545 0.850(10) 1.940(10) 2.792(3) 176(5) yes
O2w H2w1 O3 . 0.850(10) 1.950(10) 2.775(3) 166(4) yes
O2w H2w2 O1 1_655 0.850(10) 1.920(10) 2.770(3) 172(4) yes
O3w H3w1 O2 . 0.850(10) 1.900(10) 2.744(4) 170(5) yes
O3w H3w2 O6w . 0.850(10) 1.880(10) 2.728(4) 175(4) yes
O4w H4w1 O6w 1_455 0.850(10) 1.96(2) 2.780(4) 162(5) yes
O4w H4w2 O2 1_455 0.850(10) 1.92(2) 2.744(4) 164(5) yes
O5w H5w1 O3 2_667 0.840(10) 2.00(2) 2.813(3) 159(5) yes
O5w H5w2 O4 2_567 0.850(10) 1.880(10) 2.726(4) 177(6) yes
O6w H6w1 O3 1_545 0.850(10) 1.95(2) 2.783(3) 167(6) yes
O6w H6w2 O4 2_667 0.850(10) 1.870(10) 2.709(4) 172(6) yes
N3 H3n2 O1 2_686 0.850(10) 2.180(10) 3.026(4) 172(5) yes
